data_7204011
loop_
_publ_author_name
'Lin, Raymond'
'Tsai, Chun-Hsien'
'Chao, Man-Qian'
'Lai, Chung K.'

_publ_section_title
;
 Columnar metallomesogens: vanadyl complexes derived from
 \b,\d-triketones
;
_journal_issue 2
_journal_name_full 'Journal of Materials Chemistry'
_journal_page_first 359
_journal_paper_doi 10.1039/b005759m
_journal_volume 11
_journal_year 2001
_chemical_formula_sum 'C50 H62 O10 V'
_chemical_formula_weight 873.94
_chemical_name_systematic
; 
 ? 
;
_space_group_IT_number 14
_symmetry_cell_setting monoclinic
_symmetry_space_group_name_Hall '-P 2ybc'
_symmetry_space_group_name_H-M 'P 1 21/c 1'
_atom_sites_solution_hydrogens geom
_atom_sites_solution_primary direct
_atom_sites_solution_secondary difmap
_audit_creation_method SHELXL
_cell_angle_alpha 90.00
_cell_angle_beta 100.320(1)
_cell_angle_gamma 90.00
_cell_formula_units_Z 4
_cell_length_a 14.6581(1)
_cell_length_b 14.5933(2)
_cell_length_c 21.7985(1)
_cell_measurement_reflns_used 7552
_cell_measurement_temperature 120(1)
_cell_volume 4587.48(7)
_computing_cell_refinement 'Siemens SAINT'
_computing_data_collection 'Siemens SMART'
_computing_data_reduction 'Siemens SAINT'
_computing_molecular_graphics 'Siemens SHELXTL'
_computing_publication_material 'Siemens SHELXTL'
_computing_structure_refinement 'SHELXL-93 (Sheldrick, 1993)'
_computing_structure_solution 'SHELXS-86 (Sheldrick, 1990)'
_diffrn_ambient_temperature 120(1)
_diffrn_measurement_device 'Siemens SMART CCD'
_diffrn_measurement_method '\w scans'
_diffrn_radiation_monochromator graphite
_diffrn_radiation_source 'fine-focus sealed tube'
_diffrn_radiation_type MoK\a
_diffrn_radiation_wavelength 0.71073
_diffrn_reflns_av_R_equivalents 0.0733
_diffrn_reflns_av_sigmaI/netI 0.0930
_diffrn_reflns_limit_h_max 18
_diffrn_reflns_limit_h_min -18
_diffrn_reflns_limit_k_max 18
_diffrn_reflns_limit_k_min -15
_diffrn_reflns_limit_l_max 27
_diffrn_reflns_limit_l_min -25
_diffrn_reflns_number 21509
_diffrn_reflns_theta_max 26.40
_diffrn_reflns_theta_min 1.41
_diffrn_standards_decay_% 0
_exptl_absorpt_coefficient_mu 0.274
_exptl_absorpt_correction_T_max 0.9280
_exptl_absorpt_correction_T_min 0.5407
_exptl_absorpt_correction_type ' empirical used sadabs'
_exptl_crystal_colour 'pale green'
_exptl_crystal_density_diffrn 1.265
_exptl_crystal_density_meas ?
_exptl_crystal_description column
_exptl_crystal_F_000 1860
_exptl_crystal_size_max 0.45
_exptl_crystal_size_mid 0.18
_exptl_crystal_size_min 0.15
_refine_diff_density_max 0.328
_refine_diff_density_min -0.594
_refine_diff_density_rms 0.076
_refine_ls_extinction_coef 0.00049(14)
_refine_ls_extinction_expression Fc^*^=kFc[1+0.001xFc^2^\l^3^/sin(2\q)]^-1/4^
_refine_ls_extinction_method SHELXL
_refine_ls_goodness_of_fit_all 1.041
_refine_ls_goodness_of_fit_obs 1.181
_refine_ls_matrix_type full
_refine_ls_number_parameters 559
_refine_ls_number_reflns 9281
_refine_ls_number_restraints 0
_refine_ls_restrained_S_all 1.041
_refine_ls_restrained_S_obs 1.181
_refine_ls_R_factor_all 0.1308
_refine_ls_R_factor_obs 0.0693
_refine_ls_shift/esd_max -0.002
_refine_ls_shift/esd_mean 0.000
_refine_ls_structure_factor_coef Fsqd
_refine_ls_weighting_details 'w=1/[\s^2^(Fo^2^)+(0.0656P)^2^+0.6244P] where P=(Fo^2^+2Fc^2^)/3'
_refine_ls_weighting_scheme calc
_refine_ls_wR_factor_all 0.1589
_refine_ls_wR_factor_obs 0.1377
_reflns_number_observed 5582
_reflns_number_total 9281
_reflns_observed_criterion >2sigma(I)
_cod_data_source_file b005759m.txt
_cod_data_source_block ic6435
_cod_depositor_comments
;
The following automatic conversions were performed:
'_symmetry_cell_setting' value 'Monoclinic' changed to 'monoclinic'
according to '/home/saulius/struct/CIF-dictionaries/cif_core.dic'
dictionary named 'cif_core.dic' version 2.4.1 from 2010-06-29.

Automatic conversion script
Id: cif_fix_enum 1527 2010-12-29 10:47:43Z saulius 

The following automatic conversions were performed:

'_exptl_crystal_density_meas' value 'not_measured' was changed to '?'
- the value is perceived as not measured.

Automatic conversion script
Id: cif_fix_values 3008 2015-01-20 13:52:24Z robertas 

The following automatic conversions were performed:

'_refine_ls_weighting_scheme' value 'calc
w=1/[\s^2^(Fo^2^)+(0.0656P)^2^+0.6244P] where P=(Fo^2^+2Fc^2^)/3' was
changed to 'calc'. New tag '_refine_ls_weighting_details' was
created. The value of the new tag was set to
'w=1/[\s^2^(Fo^2^)+(0.0656P)^2^+0.6244P] where P=(Fo^2^+2Fc^2^)/3'.

Automatic conversion script
Id: cif_fix_values 3143 2015-03-26 13:38:13Z robertas 
;
_cod_original_sg_symbol_H-M P2(1)/c
_cod_database_code 7204011

loop_
_symmetry_equiv_pos_as_xyz
'x, y, z'
'-x, y+1/2, -z+1/2'
'-x, -y, -z'
'x, -y-1/2, z-1/2'

loop_
_atom_site_aniso_label
_atom_site_aniso_U_11
_atom_site_aniso_U_22
_atom_site_aniso_U_33
_atom_site_aniso_U_23
_atom_site_aniso_U_13
_atom_site_aniso_U_12
V 0.0142(3) 0.0296(3) 0.0142(3) -0.0005(3) 0.0067(2) 0.0000(3)
O1 0.0156(13) 0.074(2) 0.0195(13) -0.0080(13) 0.0059(10) -0.0038(12)
O2 0.0130(11) 0.0371(15) 0.0152(11) 0.0001(10) 0.0075(9) 0.0007(10)
O3 0.0147(11) 0.0347(15) 0.0153(11) -0.0004(10) 0.0071(9) 0.0001(10)
O4 0.0179(12) 0.046(2) 0.0131(11) 0.0015(10) 0.0024(9) -0.0027(11)
O5 0.0194(14) 0.115(3) 0.0173(13) 0.009(2) 0.0030(11) 0.0043(14)
O6 0.0156(11) 0.0322(15) 0.0157(11) 0.0015(10) 0.0068(9) -0.0018(10)
O7 0.0136(11) 0.037(2) 0.0153(11) 0.0019(10) 0.0048(9) -0.0002(10)
O8 0.0185(12) 0.043(2) 0.0169(11) 0.0002(11) 0.0043(9) -0.0002(11)
O9 0.0222(11) 0.0335(14) 0.0185(10) -0.0016(11) 0.0122(9) 0.0016(11)
O10 0.0350(13) 0.0303(14) 0.0208(11) -0.0006(11) 0.0042(10) 0.0009(12)
C1 0.017(2) 0.036(2) 0.021(2) -0.006(2) 0.0051(14) -0.005(2)
C2 0.027(2) 0.053(3) 0.015(2) -0.005(2) 0.0028(15) 0.001(2)
C3 0.034(2) 0.054(3) 0.018(2) -0.006(2) 0.015(2) 0.005(2)
C4 0.022(2) 0.051(3) 0.023(2) -0.003(2) 0.0130(15) 0.003(2)
C5 0.016(2) 0.034(2) 0.018(2) -0.0032(15) 0.0018(13) -0.0004(14)
C6 0.018(2) 0.024(2) 0.015(2) -0.0016(13) 0.0078(13) -0.0010(14)
C7 0.017(2) 0.018(2) 0.019(2) 0.0008(14) 0.0089(13) 0.0000(13)
C8 0.015(2) 0.027(2) 0.0155(15) -0.0012(14) 0.0066(13) 0.0007(14)
C9 0.017(2) 0.017(2) 0.018(2) -0.0016(14) 0.0065(13) -0.0032(13)
C10 0.021(2) 0.019(2) 0.016(2) -0.0001(14) 0.0060(14) -0.0014(14)
C11 0.022(2) 0.028(2) 0.013(2) 0.0015(14) 0.0088(13) -0.0026(15)
C12 0.013(2) 0.034(2) 0.023(2) 0.003(2) 0.0065(14) 0.0016(14)
C13 0.018(2) 0.029(2) 0.016(2) -0.0001(14) 0.0031(13) -0.0017(14)
C14 0.024(2) 0.036(2) 0.0096(15) -0.0014(14) 0.0064(14) -0.0017(15)
C15 0.018(2) 0.029(2) 0.022(2) -0.0010(15) 0.0091(14) -0.0012(14)
C16 0.026(2) 0.034(2) 0.013(2) 0.0004(14) 0.0065(14) 0.001(2)
C17 0.021(2) 0.027(2) 0.020(2) -0.0027(14) 0.0033(14) 0.0001(15)
C18 0.021(2) 0.034(2) 0.015(2) -0.0013(15) 0.0031(14) 0.0018(15)
C19 0.021(2) 0.026(2) 0.018(2) -0.0010(14) 0.0030(14) 0.0013(14)
C20 0.024(2) 0.033(2) 0.019(2) 0.000(2) 0.0039(14) 0.002(2)
C21 0.025(2) 0.025(2) 0.019(2) 0.0020(14) 0.0032(14) 0.0013(15)
C22 0.025(2) 0.045(3) 0.018(2) 0.002(2) 0.0039(15) -0.003(2)
C23 0.036(2) 0.046(3) 0.024(2) 0.001(2) -0.001(2) -0.001(2)
C24 0.018(2) 0.046(2) 0.025(2) 0.000(2) 0.0099(15) -0.002(2)
C25 0.026(2) 0.070(3) 0.014(2) 0.002(2) 0.0051(15) -0.001(2)
C26 0.036(2) 0.054(3) 0.020(2) 0.001(2) 0.016(2) -0.003(2)
C27 0.025(2) 0.060(3) 0.023(2) 0.001(2) 0.014(2) -0.003(2)
C28 0.022(2) 0.047(2) 0.018(2) 0.000(2) 0.0086(14) -0.005(2)
C29 0.016(2) 0.025(2) 0.017(2) 0.0011(14) 0.0068(13) -0.0016(14)
C30 0.016(2) 0.019(2) 0.018(2) 0.0026(14) 0.0069(13) 0.0010(14)
C31 0.016(2) 0.028(2) 0.020(2) -0.0010(15) 0.0075(14) -0.0025(14)
C32 0.018(2) 0.018(2) 0.019(2) -0.0004(14) 0.0061(14) 0.0022(14)
C33 0.016(2) 0.018(2) 0.018(2) 0.0016(13) 0.0053(13) 0.0005(13)
C34 0.017(2) 0.028(2) 0.017(2) -0.0015(14) 0.0064(13) 0.0007(14)
C35 0.018(2) 0.026(2) 0.020(2) 0.0000(14) 0.0083(14) 0.0008(14)
C36 0.018(2) 0.024(2) 0.014(2) 0.0001(14) 0.0010(13) 0.0010(14)
C37 0.021(2) 0.036(2) 0.014(2) 0.0000(15) 0.0084(14) 0.000(2)
C38 0.016(2) 0.030(2) 0.019(2) 0.0018(15) 0.0060(14) 0.0003(14)
C39 0.025(2) 0.034(2) 0.015(2) 0.003(2) 0.0032(14) -0.003(2)
C40 0.022(2) 0.028(2) 0.018(2) 0.0008(15) 0.0053(14) 0.0021(15)
C41 0.020(2) 0.036(2) 0.019(2) 0.005(2) 0.0015(14) -0.006(2)
C42 0.025(2) 0.030(2) 0.022(2) 0.001(2) 0.0045(15) -0.001(2)
C43 0.023(2) 0.037(2) 0.019(2) 0.005(2) 0.0041(14) -0.003(2)
C44 0.027(2) 0.029(2) 0.020(2) 0.0005(15) 0.0036(15) 0.002(2)
C45 0.036(2) 0.044(3) 0.019(2) 0.002(2) 0.004(2) 0.002(2)
C46 0.048(3) 0.039(3) 0.027(2) -0.003(2) -0.006(2) -0.001(2)
C47 0.061(3) 0.038(3) 0.029(2) 0.012(2) -0.005(2) -0.003(2)
C48 0.048(3) 0.037(3) 0.048(3) 0.006(2) 0.014(2) 0.007(2)
C49 0.051(3) 0.034(3) 0.042(2) -0.005(2) 0.016(2) -0.007(2)
C50 0.064(3) 0.034(3) 0.033(2) -0.011(2) -0.003(2) 0.003(2)

loop_
_atom_site_label
_atom_site_type_symbol
_atom_site_fract_x
_atom_site_fract_y
_atom_site_fract_z
_atom_site_U_iso_or_equiv
_atom_site_thermal_displace_type
_atom_site_occupancy
_atom_site_calc_flag
_atom_site_refinement_flags
_atom_site_disorder_group
V V 0.27737(4) 0.93608(4) 0.02042(2) 0.0188(2) Uani 1 d . .
O1 O 0.2781(2) 0.8616(2) -0.16515(11) 0.0360(7) Uani 1 d . .
H1A H 0.2727(32) 0.8772(32) -0.1289(22) 0.082(17) Uiso 1 d . .
O2 O 0.33519(13) 0.9047(2) -0.05179(9) 0.0212(5) Uani 1 d . .
O3 O 0.39630(14) 0.90891(15) 0.07550(9) 0.0211(5) Uani 1 d . .
O4 O 0.77552(14) 0.8822(2) 0.26375(9) 0.0258(6) Uani 1 d . .
O5 O 0.2742(2) 0.8878(2) 0.20959(11) 0.0506(9) Uani 1 d . .
H5A H 0.2735(26) 0.9027(27) 0.1695(19) 0.055(13) Uiso 1 d . .
O6 O 0.21806(13) 0.91642(15) 0.09391(9) 0.0207(5) Uani 1 d . .
O7 O 0.15627(13) 0.9123(2) -0.03373(9) 0.0218(5) Uani 1 d . .
O8 O -0.22072(14) 0.8527(2) -0.21938(9) 0.0260(6) Uani 1 d . .
O9 O 0.28056(14) 1.04593(15) 0.01855(9) 0.0237(5) Uani 1 d . .
O10 O 0.2712(2) 0.7706(2) 0.02380(10) 0.0288(5) Uani 1 d . .
C1 C 0.3694(2) 0.8632(2) -0.16990(14) 0.0243(8) Uani 1 d . .
C2 C 0.3896(2) 0.8491(3) -0.22933(14) 0.0317(9) Uani 1 d . .
H2A H 0.3406(2) 0.8396(3) -0.26365(14) 0.038 Uiso 1 calc R .
C3 C 0.4798(2) 0.8489(3) -0.2386(2) 0.0339(9) Uani 1 d . .
H3A H 0.4927(2) 0.8388(3) -0.2792(2) 0.041 Uiso 1 calc R .
C4 C 0.5519(2) 0.8634(3) -0.18919(15) 0.0308(9) Uani 1 d . .
H4A H 0.6141(2) 0.8647(3) -0.19613(15) 0.037 Uiso 1 calc R .
C5 C 0.5336(2) 0.8759(2) -0.12971(14) 0.0229(8) Uani 1 d . .
H5B H 0.5836(2) 0.8854(2) -0.09601(14) 0.027 Uiso 1 calc R .
C6 C 0.4419(2) 0.8749(2) -0.11823(13) 0.0187(7) Uani 1 d . .
C7 C 0.4219(2) 0.8878(2) -0.05441(14) 0.0172(7) Uani 1 d . .
C8 C 0.4902(2) 0.8810(2) -0.00114(14) 0.0188(7) Uani 1 d . .
H8A H 0.5514(2) 0.8674(2) -0.00701(14) 0.023 Uiso 1 calc R .
C9 C 0.4763(2) 0.8926(2) 0.06041(14) 0.0171(7) Uani 1 d . .
C10 C 0.5547(2) 0.8868(2) 0.11374(13) 0.0182(7) Uani 1 d . .
C11 C 0.6476(2) 0.8876(2) 0.10621(14) 0.0203(7) Uani 1 d . .
H11A H 0.6618(2) 0.8883(2) 0.06535(14) 0.024 Uiso 1 calc R .
C12 C 0.7189(2) 0.8875(2) 0.15685(14) 0.0229(8) Uani 1 d . .
H12A H 0.7813(2) 0.8897(2) 0.15060(14) 0.028 Uiso 1 calc R .
C13 C 0.6999(2) 0.8842(2) 0.21736(14) 0.0209(7) Uani 1 d . .
C14 C 0.6084(2) 0.8821(2) 0.22604(14) 0.0229(8) Uani 1 d . .
H14A H 0.5948(2) 0.8789(2) 0.26697(14) 0.027 Uiso 1 calc R .
C15 C 0.5369(2) 0.8845(2) 0.17474(14) 0.0224(8) Uani 1 d . .
H15A H 0.4745(2) 0.8846(2) 0.18119(14) 0.027 Uiso 1 calc R .
C16 C 0.7612(2) 0.8770(2) 0.32722(13) 0.0241(8) Uani 1 d . .
H16A H 0.7272(2) 0.8202(2) 0.33387(13) 0.029 Uiso 1 calc R .
H16B H 0.7246(2) 0.9303(2) 0.33723(13) 0.029 Uiso 1 calc R .
C17 C 0.8565(2) 0.8770(2) 0.36801(14) 0.0229(8) Uani 1 d . .
H17A H 0.8905(2) 0.9326(2) 0.35903(14) 0.027 Uiso 1 calc R .
H17B H 0.8917(2) 0.8230(2) 0.35762(14) 0.027 Uiso 1 calc R .
C18 C 0.8516(2) 0.8748(2) 0.43734(13) 0.0234(8) Uani 1 d . .
H18A H 0.8186(2) 0.9301(2) 0.44791(13) 0.028 Uiso 1 calc R .
H18B H 0.8152(2) 0.8206(2) 0.44583(13) 0.028 Uiso 1 calc R .
C19 C 0.9465(2) 0.8709(2) 0.47903(13) 0.0215(8) Uani 1 d . .
H19A H 0.9837(2) 0.9238(2) 0.46936(13) 0.026 Uiso 1 calc R .
H19B H 0.9786(2) 0.8144(2) 0.46946(13) 0.026 Uiso 1 calc R .
C20 C 0.9423(2) 0.8721(2) 0.54841(14) 0.0252(8) Uani 1 d . .
H20A H 0.9092(2) 0.9282(2) 0.55769(14) 0.030 Uiso 1 calc R .
H20B H 0.9056(2) 0.8187(2) 0.55801(14) 0.030 Uiso 1 calc R .
C21 C 1.0364(2) 0.8696(2) 0.59091(14) 0.0231(8) Uani 1 d . .
H21A H 1.0744(2) 0.9210(2) 0.57982(14) 0.028 Uiso 1 calc R .
H21B H 1.0681(2) 0.8118(2) 0.58343(14) 0.028 Uiso 1 calc R .
C22 C 1.0315(2) 0.8761(3) 0.66022(14) 0.0296(9) Uani 1 d . .
H22A H 1.0005(2) 0.9342(3) 0.66780(14) 0.035 Uiso 1 calc R .
H22B H 0.9929(2) 0.8251(3) 0.67121(14) 0.035 Uiso 1 calc R .
C23 C 1.1256(2) 0.8724(3) 0.7026(2) 0.0362(10) Uani 1 d . .
H23A H 1.1175(2) 0.8769(3) 0.7462(2) 0.054 Uiso 1 calc R .
H23B H 1.1639(2) 0.9236(3) 0.6929(2) 0.054 Uiso 1 calc R .
H23C H 1.1562(2) 0.8144(3) 0.6963(2) 0.054 Uiso 1 calc R .
C24 C 0.1823(2) 0.8850(3) 0.2130(2) 0.0291(9) Uani 1 d . .
C25 C 0.1616(2) 0.8739(3) 0.27303(15) 0.0367(10) Uani 1 d . .
H25A H 0.2105(2) 0.8682(3) 0.30789(15) 0.044 Uiso 1 calc R .
C26 C 0.0712(2) 0.8714(3) 0.2815(2) 0.0351(9) Uani 1 d . .
H26A H 0.0577(2) 0.8632(3) 0.3222(2) 0.042 Uiso 1 calc R .
C27 C -0.0007(2) 0.8807(3) 0.23102(15) 0.0347(10) Uani 1 d . .
H27A H -0.0632(2) 0.8811(3) 0.23714(15) 0.042 Uiso 1 calc R .
C28 C 0.0196(2) 0.8894(2) 0.17152(15) 0.0283(9) Uani 1 d . .
H28A H -0.0300(2) 0.8944(2) 0.13702(15) 0.034 Uiso 1 calc R .
C29 C 0.1108(2) 0.8910(2) 0.16092(14) 0.0188(7) Uani 1 d . .
C30 C 0.1319(2) 0.8981(2) 0.09695(14) 0.0174(7) Uani 1 d . .
C31 C 0.0642(2) 0.8850(2) 0.04402(14) 0.0207(7) Uani 1 d . .
H31A H 0.0037(2) 0.8696(2) 0.05049(14) 0.025 Uiso 1 calc R .
C32 C 0.0775(2) 0.8924(2) -0.01831(14) 0.0182(7) Uani 1 d . .
C33 C -0.0007(2) 0.8790(2) -0.07085(14) 0.0170(7) Uani 1 d . .
C34 C -0.0938(2) 0.8777(2) -0.06274(14) 0.0201(7) Uani 1 d . .
H34A H -0.1078(2) 0.8831(2) -0.02201(14) 0.024 Uiso 1 calc R .
C35 C -0.1645(2) 0.8686(2) -0.11301(14) 0.0208(7) Uani 1 d . .
H35A H -0.2271(2) 0.8677(2) -0.10684(14) 0.025 Uiso 1 calc R .
C36 C -0.1449(2) 0.8607(2) -0.17307(13) 0.0190(7) Uani 1 d . .
C37 C -0.0532(2) 0.8604(2) -0.18237(14) 0.0232(8) Uani 1 d . .
H37A H -0.0395(2) 0.8537(2) -0.22310(14) 0.028 Uiso 1 calc R .
C38 C 0.0176(2) 0.8702(2) -0.13146(14) 0.0214(8) Uani 1 d . .
H38A H 0.0800(2) 0.8709(2) -0.13778(14) 0.026 Uiso 1 calc R .
C39 C -0.2078(2) 0.8544(2) -0.28322(13) 0.0247(8) Uani 1 d . .
H39A H -0.1746(2) 0.7986(2) -0.29293(13) 0.030 Uiso 1 calc R .
H39B H -0.1710(2) 0.9087(2) -0.29095(13) 0.030 Uiso 1 calc R .
C40 C -0.3033(2) 0.8583(2) -0.32313(13) 0.0224(8) Uani 1 d . .
H40A H -0.3363(2) 0.9130(2) -0.31150(13) 0.027 Uiso 1 calc R .
H40B H -0.3389(2) 0.8034(2) -0.31490(13) 0.027 Uiso 1 calc R .
C41 C -0.2991(2) 0.8626(2) -0.39244(14) 0.0252(8) Uani 1 d . .
H41A H -0.2649(2) 0.9185(2) -0.40067(14) 0.030 Uiso 1 calc R .
H41B H -0.2640(2) 0.8090(2) -0.40357(14) 0.030 Uiso 1 calc R .
C42 C -0.3945(2) 0.8637(2) -0.43385(14) 0.0257(8) Uani 1 d . .
H42A H -0.4297(2) 0.9170(2) -0.42238(14) 0.031 Uiso 1 calc R .
H42B H -0.4285(2) 0.8076(2) -0.42578(14) 0.031 Uiso 1 calc R .
C43 C -0.3912(2) 0.8688(2) -0.50341(14) 0.0265(8) Uani 1 d . .
H43A H -0.3548(2) 0.9234(2) -0.51113(14) 0.032 Uiso 1 calc R .
H43B H -0.3583(2) 0.8141(2) -0.51520(14) 0.032 Uiso 1 calc R .
C44 C -0.4862(2) 0.8740(2) -0.54499(14) 0.0254(8) Uani 1 d . .
H44A H -0.5205(2) 0.8168(2) -0.54008(14) 0.030 Uiso 1 calc R .
H44B H -0.5212(2) 0.9254(2) -0.53072(14) 0.030 Uiso 1 calc R .
C45 C -0.4830(2) 0.8874(3) -0.61368(15) 0.0332(9) Uani 1 d . .
H45A H -0.4464(2) 0.8371(3) -0.62776(15) 0.040 Uiso 1 calc R .
H45B H -0.4506(2) 0.9457(3) -0.61889(15) 0.040 Uiso 1 calc R .
C46 C -0.5786(3) 0.8896(3) -0.6549(2) 0.0394(10) Uani 1 d . .
H46A H -0.5720(3) 0.8983(3) -0.6984(2) 0.059 Uiso 1 calc R .
H46B H -0.6148(3) 0.9402(3) -0.6419(2) 0.059 Uiso 1 calc R .
H46C H -0.6106(3) 0.8315(3) -0.6508(2) 0.059 Uiso 1 calc R .
C47 C 0.3003(3) 0.7155(3) 0.0779(2) 0.0442(11) Uani 1 d . .
H47A H 0.2556(3) 0.7214(3) 0.1067(2) 0.053 Uiso 1 calc R .
H47B H 0.3618(3) 0.7361(3) 0.0999(2) 0.053 Uiso 1 calc R .
C48 C 0.3053(3) 0.6187(3) 0.0580(2) 0.0440(10) Uani 1 d . .
H48A H 0.2808(3) 0.5771(3) 0.0870(2) 0.053 Uiso 1 calc R .
H48B H 0.3700(3) 0.6011(3) 0.0564(2) 0.053 Uiso 1 calc R .
C49 C 0.2457(3) 0.6152(3) -0.0063(2) 0.0414(10) Uani 1 d . .
H49A H 0.2729(3) 0.5734(3) -0.0340(2) 0.050 Uiso 1 calc R .
H49B H 0.1822(3) 0.5942(3) -0.0041(2) 0.050 Uiso 1 calc R .
C50 C 0.2449(3) 0.7119(3) -0.0294(2) 0.0452(11) Uani 1 d . .
H50A H 0.2891(3) 0.7188(3) -0.0585(2) 0.054 Uiso 1 calc R .
H50B H 0.1821(3) 0.7283(3) -0.0517(2) 0.054 Uiso 1 calc R .

loop_
_atom_type_symbol
_atom_type_description
_atom_type_scat_dispersion_real
_atom_type_scat_dispersion_imag
_atom_type_scat_source
C C 0.0033 0.0016 'International Tables Vol C Tables 4.2.6.8 and 6.1.1.4'
H H 0.0000 0.0000 'International Tables Vol C Tables 4.2.6.8 and 6.1.1.4'
O O 0.0106 0.0060 'International Tables Vol C Tables 4.2.6.8 and 6.1.1.4'
V V 0.3005 0.5294 'International Tables Vol C Tables 4.2.6.8 and 6.1.1.4'

loop_
_geom_angle_atom_site_label_1
_geom_angle_atom_site_label_2
_geom_angle_atom_site_label_3
_geom_angle
_geom_angle_site_symmetry_1
_geom_angle_site_symmetry_3
_geom_angle_publ_flag
O9 V O2 101.16(10) . . ?
O9 V O3 100.94(10) . . ?
O2 V O3 88.84(8) . . ?
O9 V O6 100.65(10) . . ?
O2 V O6 158.20(9) . . ?
O3 V O6 86.94(8) . . ?
O9 V O7 100.78(10) . . ?
O2 V O7 87.18(8) . . ?
O3 V O7 158.28(9) . . ?
O6 V O7 88.87(8) . . ?
O9 V O10 179.39(9) . . ?
O2 V O10 79.39(8) . . ?
O3 V O10 79.32(8) . . ?
O6 V O10 78.81(8) . . ?
O7 V O10 78.96(8) . . ?
C7 O2 V 129.8(2) . . ?
C9 O3 V 128.6(2) . . ?
C13 O4 C16 118.4(2) . . ?
C30 O6 V 129.9(2) . . ?
C32 O7 V 129.2(2) . . ?
C36 O8 C39 118.9(2) . . ?
C47 O10 C50 109.1(3) . . ?
C47 O10 V 125.5(2) . . ?
C50 O10 V 125.2(2) . . ?
O1 C1 C2 116.3(3) . . ?
O1 C1 C6 123.4(3) . . ?
C2 C1 C6 120.2(3) . . ?
C3 C2 C1 120.5(3) . . ?
C2 C3 C4 120.4(3) . . ?
C5 C4 C3 120.0(3) . . ?
C4 C5 C6 121.1(3) . . ?
C5 C6 C1 117.6(3) . . ?
C5 C6 C7 121.3(3) . . ?
C1 C6 C7 121.1(3) . . ?
O2 C7 C8 122.4(3) . . ?
O2 C7 C6 114.9(3) . . ?
C8 C7 C6 122.6(3) . . ?
C7 C8 C9 125.6(3) . . ?
O3 C9 C8 124.0(3) . . ?
O3 C9 C10 114.9(3) . . ?
C8 C9 C10 121.1(3) . . ?
C15 C10 C11 117.5(3) . . ?
C15 C10 C9 119.7(3) . . ?
C11 C10 C9 122.7(3) . . ?
C12 C11 C10 121.3(3) . . ?
C11 C12 C13 120.4(3) . . ?
O4 C13 C14 125.2(3) . . ?
O4 C13 C12 115.4(3) . . ?
C14 C13 C12 119.4(3) . . ?
C13 C14 C15 119.9(3) . . ?
C14 C15 C10 121.5(3) . . ?
O4 C16 C17 106.6(2) . . ?
C16 C17 C18 112.2(3) . . ?
C19 C18 C17 113.1(3) . . ?
C18 C19 C20 113.4(3) . . ?
C21 C20 C19 114.3(3) . . ?
C20 C21 C22 113.8(3) . . ?
C23 C22 C21 113.7(3) . . ?
O5 C24 C25 115.7(3) . . ?
O5 C24 C29 123.8(3) . . ?
C25 C24 C29 120.5(3) . . ?
C26 C25 C24 120.2(3) . . ?
C25 C26 C27 120.4(3) . . ?
C26 C27 C28 119.5(3) . . ?
C27 C28 C29 121.8(3) . . ?
C28 C29 C24 117.6(3) . . ?
C28 C29 C30 121.5(3) . . ?
C24 C29 C30 120.9(3) . . ?
O6 C30 C31 122.6(3) . . ?
O6 C30 C29 115.4(3) . . ?
C31 C30 C29 122.1(3) . . ?
C30 C31 C32 125.9(3) . . ?
O7 C32 C31 123.5(3) . . ?
O7 C32 C33 115.6(3) . . ?
C31 C32 C33 120.9(3) . . ?
C38 C33 C34 118.1(3) . . ?
C38 C33 C32 119.3(3) . . ?
C34 C33 C32 122.6(3) . . ?
C35 C34 C33 120.8(3) . . ?
C34 C35 C36 120.2(3) . . ?
O8 C36 C37 124.8(3) . . ?
O8 C36 C35 115.1(3) . . ?
C37 C36 C35 120.2(3) . . ?
C38 C37 C36 119.1(3) . . ?
C37 C38 C33 121.5(3) . . ?
O8 C39 C40 106.8(2) . . ?
C39 C40 C41 112.0(3) . . ?
C42 C41 C40 113.1(3) . . ?
C41 C42 C43 113.5(3) . . ?
C44 C43 C42 113.9(3) . . ?
C45 C44 C43 114.0(3) . . ?
C44 C45 C46 113.3(3) . . ?
O10 C47 C48 108.6(3) . . ?
C47 C48 C49 104.6(3) . . ?
C50 C49 C48 104.3(3) . . ?
O10 C50 C49 107.9(3) . . ?

loop_
_geom_bond_atom_site_label_1
_geom_bond_atom_site_label_2
_geom_bond_distance
_geom_bond_site_symmetry_2
_geom_bond_publ_flag
V O9 1.605(2) . ?
V O2 1.971(2) . ?
V O3 1.972(2) . ?
V O6 1.976(2) . ?
V O7 1.978(2) . ?
V O10 2.418(2) . ?
O1 C1 1.360(4) . ?
O2 C7 1.306(3) . ?
O3 C9 1.295(3) . ?
O4 C13 1.360(3) . ?
O4 C16 1.438(3) . ?
O5 C24 1.364(4) . ?
O6 C30 1.304(3) . ?
O7 C32 1.292(3) . ?
O8 C36 1.366(3) . ?
O8 C39 1.438(3) . ?
O10 C47 1.427(4) . ?
O10 C50 1.438(4) . ?
C1 C2 1.395(4) . ?
C1 C6 1.413(4) . ?
C2 C3 1.372(4) . ?
C3 C4 1.384(5) . ?
C4 C5 1.383(4) . ?
C5 C6 1.411(4) . ?
C6 C7 1.484(4) . ?
C7 C8 1.394(4) . ?
C8 C9 1.403(4) . ?
C9 C10 1.484(4) . ?
C10 C15 1.401(4) . ?
C10 C11 1.401(4) . ?
C11 C12 1.377(4) . ?
C12 C13 1.397(4) . ?
C13 C14 1.387(4) . ?
C14 C15 1.390(4) . ?
C16 C17 1.517(4) . ?
C17 C18 1.526(4) . ?
C18 C19 1.520(4) . ?
C19 C20 1.525(4) . ?
C20 C21 1.518(4) . ?
C21 C22 1.528(4) . ?
C22 C23 1.518(4) . ?
C24 C25 1.404(4) . ?
C24 C29 1.403(4) . ?
C25 C26 1.372(5) . ?
C26 C27 1.387(5) . ?
C27 C28 1.387(4) . ?
C28 C29 1.398(4) . ?
C29 C30 1.485(4) . ?
C30 C31 1.394(4) . ?
C31 C32 1.411(4) . ?
C32 C33 1.481(4) . ?
C33 C38 1.400(4) . ?
C33 C34 1.406(4) . ?
C34 C35 1.374(4) . ?
C35 C36 1.395(4) . ?
C36 C37 1.395(4) . ?
C37 C38 1.384(4) . ?
C39 C40 1.511(4) . ?
C40 C41 1.524(4) . ?
C41 C42 1.523(4) . ?
C42 C43 1.528(4) . ?
C43 C44 1.522(4) . ?
C44 C45 1.519(4) . ?
C45 C46 1.524(4) . ?
C47 C48 1.483(5) . ?
C48 C49 1.514(5) . ?
C49 C50 1.497(5) . ?
